data_7120708
loop_
_publ_author_name
'Kreki\'c, Kristijan'
'Klintuch, Dieter'
'Pietschnig, Rudolf'

_publ_section_title
;
 Facile access to efficiently luminescent Ln3+ phosphonic ester
 coordination polymers (Ln = Eu, Tb, Dy)
;
_journal_name_full 'Chem. Commun.'
_journal_paper_doi 10.1039/C7CC06621J
_journal_year 2017
_chemical_formula_sum 'C39 H60 N3 O18 P3 Y'
_chemical_formula_weight 1040.72
_space_group_crystal_system monoclinic
_space_group_IT_number 14
_space_group_name_Hall '-P 2yn'
_space_group_name_H-M_alt 'P 1 21/n 1'
_symmetry_space_group_name_Hall '-P 2yn'
_symmetry_space_group_name_H-M 'P 1 21/n 1'
_atom_sites_solution_hydrogens geom
_audit_creation_method SHELXL-2014/7
_audit_update_record
;
2017-07-14 deposited with the CCDC.
2017-09-01 downloaded from the CCDC.
;
_cell_angle_alpha 90
_cell_angle_beta 103.528(2)
_cell_angle_gamma 90
_cell_formula_units_Z 4
_cell_length_a 16.4785(6)
_cell_length_b 13.3577(3)
_cell_length_c 22.5110(6)
_cell_measurement_reflns_used 28015
_cell_measurement_temperature 100(2)
_cell_measurement_theta_max 26.27
_cell_measurement_theta_min 1.52
_cell_volume 4817.5(2)
_computing_structure_refinement 'SHELXL-2014/7 (Sheldrick, 2014)'
_diffrn_ambient_temperature 100
_diffrn_detector 'image plate (34 cm diameter)'
_diffrn_detector_area_resol_mean 6.67
_diffrn_detector_type STOE
_diffrn_measured_fraction_theta_full 0.998
_diffrn_measured_fraction_theta_max 0.986
_diffrn_measurement_details ' 148 frames, detector distance = 130 mm'
_diffrn_measurement_device '2-circle goniometer'
_diffrn_measurement_device_type 'STOE IPDS 2'
_diffrn_measurement_method 'rotation method'
_diffrn_radiation_collimation '1.2, 0.6 mm diameter, multiple pinhole'
_diffrn_radiation_monochromator 'plane graphite'
_diffrn_radiation_polarisn_norm 270
_diffrn_radiation_type 'Mo K\a'
_diffrn_radiation_wavelength 0.71073
_diffrn_reflns_av_R_equivalents 0.0261
_diffrn_reflns_av_unetI/netI 0.0252
_diffrn_reflns_Laue_measured_fraction_full 0.998
_diffrn_reflns_Laue_measured_fraction_max 0.986
_diffrn_reflns_limit_h_max 20
_diffrn_reflns_limit_h_min -18
_diffrn_reflns_limit_k_max 16
_diffrn_reflns_limit_k_min -16
_diffrn_reflns_limit_l_max 27
_diffrn_reflns_limit_l_min -27
_diffrn_reflns_number 23678
_diffrn_reflns_point_group_measured_fraction_full 0.998
_diffrn_reflns_point_group_measured_fraction_max 0.986
_diffrn_reflns_theta_full 25.242
_diffrn_reflns_theta_max 25.704
_diffrn_reflns_theta_min 1.742
_diffrn_source 'Genix Mo HF'
_diffrn_source_current 1.000
_diffrn_source_power 0.050
_diffrn_source_voltage 50
_exptl_absorpt_coefficient_mu 1.383
_exptl_absorpt_correction_T_max 0.8692
_exptl_absorpt_correction_T_min 0.7993
_exptl_absorpt_correction_type integration
_exptl_absorpt_process_details 'X-red ver. 1.58 (Stoe & Cie. 2012)'
_exptl_crystal_colour colorless
_exptl_crystal_density_diffrn 1.435
_exptl_crystal_description block
_exptl_crystal_F_000 2172
_exptl_crystal_size_max 0.190
_exptl_crystal_size_mid 0.180
_exptl_crystal_size_min 0.110
_refine_diff_density_max 1.699
_refine_diff_density_min -0.994
_refine_diff_density_rms 0.081
_refine_ls_extinction_method none
_refine_ls_goodness_of_fit_ref 1.030
_refine_ls_hydrogen_treatment constr
_refine_ls_matrix_type full
_refine_ls_number_parameters 577
_refine_ls_number_reflns 9036
_refine_ls_number_restraints 0
_refine_ls_restrained_S_all 1.030
_refine_ls_R_factor_all 0.0603
_refine_ls_R_factor_gt 0.0498
_refine_ls_shift/su_max 0.008
_refine_ls_shift/su_mean 0.000
_refine_ls_structure_factor_coef Fsqd
_refine_ls_weighting_details 'w=1/[\s^2^(Fo^2^)+(0.0661P)^2^+10.6596P] where P=(Fo^2^+2Fc^2^)/3'
_refine_ls_weighting_scheme calc
_refine_ls_wR_factor_gt 0.1251
_refine_ls_wR_factor_ref 0.1340
_reflns_Friedel_coverage 0.000
_reflns_number_gt 7678
_reflns_number_total 9036
_reflns_threshold_expression 'I > 2\s(I)'
_cod_data_source_file c7cc06621j2.cif
_cod_data_source_block YL5
_cod_database_code 7120708
_shelx_shelxl_version_number 2014/7
_shelx_space_group_comment
;
The symmetry employed for this shelxl refinement is uniquely defined
by the following loop, which should always be used as a source of
symmetry information in preference to the above space-group names.
They are only intended as comments.
;
_shelx_estimated_absorpt_t_min 0.779
_shelx_estimated_absorpt_t_max 0.863

loop_
_space_group_symop_operation_xyz
'x, y, z'
'-x+1/2, y+1/2, -z+1/2'
'-x, -y, -z'
'x-1/2, -y-1/2, z-1/2'

loop_
_atom_site_label
_atom_site_type_symbol
_atom_site_fract_x
_atom_site_fract_y
_atom_site_fract_z
_atom_site_U_iso_or_equiv
_atom_site_adp_type
_atom_site_occupancy
_atom_site_site_symmetry_order
_atom_site_calc_flag
_atom_site_refinement_flags_posn
_atom_site_refinement_flags_adp
Y1 Y 0.49157(2) 0.23334(2) 0.19963(2) 0.02442(11) Uani 1 1 d . .
N111 N 0.66920(19) 0.2267(2) 0.23718(16) 0.0365(7) Uani 1 1 d . .
N112 N 0.50654(18) 0.1831(2) 0.07831(13) 0.0284(6) Uani 1 1 d . .
N113 N 0.31334(19) 0.2311(2) 0.17621(14) 0.0319(7) Uani 1 1 d . .
O11 O 0.52701(17) 0.27963(18) 0.30070(11) 0.0328(6) Uani 1 1 d . .
O12 O 0.60196(15) 0.31555(19) 0.41010(11) 0.0308(5) Uani 1 1 d . .
O13 O 0.48054(15) 0.41774(18) 0.36384(13) 0.0352(6) Uani 1 1 d . .
O14 O 0.96422(15) 1.09672(17) 0.68506(11) 0.0276(5) Uani 1 1 d . .
O15 O 0.91351(16) 0.91806(17) 0.66505(11) 0.0309(5) Uani 1 1 d . .
O16 O 1.01438(15) 0.97995(18) 0.60958(11) 0.0295(5) Uani 1 1 d . .
O21 O 0.45682(16) 0.07746(17) 0.22777(10) 0.0297(5) Uani 1 1 d . .
O22 O 0.49522(15) -0.10572(19) 0.24097(12) 0.0346(6) Uani 1 1 d . .
O23 O 0.36750(14) -0.05858(17) 0.16315(10) 0.0254(5) Uani 1 1 d . .
O111 O 0.62891(15) 0.29745(19) 0.20525(12) 0.0352(6) Uani 1 1 d . .
O112 O 0.74302(19) 0.2327(2) 0.2598(2) 0.0678(11) Uani 1 1 d . .
O113 O 0.62645(15) 0.15166(18) 0.24519(12) 0.0349(6) Uani 1 1 d . .
O114 O 0.52032(15) 0.12172(17) 0.12286(11) 0.0308(5) Uani 1 1 d . .
O115 O 0.50655(18) 0.1577(2) 0.02689(12) 0.0404(6) Uani 1 1 d . .
O116 O 0.49372(16) 0.27291(17) 0.09248(11) 0.0304(5) Uani 1 1 d . .
O117 O 0.35294(15) 0.21770(18) 0.13486(11) 0.0292(5) Uani 1 1 d . .
O118 O 0.23800(18) 0.2229(3) 0.16569(15) 0.0541(8) Uani 1 1 d . .
O119 O 0.35694(17) 0.2529(2) 0.22867(12) 0.0355(6) Uani 1 1 d . .
P11 P 0.55341(5) 0.35856(7) 0.34747(4) 0.0273(2) Uani 1 1 d . .
P12 P 0.94246(5) 1.01638(6) 0.63822(4) 0.02530(19) Uani 1 1 d . .
P21 P 0.42465(5) -0.02628(6) 0.22516(4) 0.02290(18) Uani 1 1 d . .
C11 C 0.6491(2) 0.5384(3) 0.36259(16) 0.0298(7) Uani 1 1 d . .
C12 C 0.7321(3) 0.5589(3) 0.3752(2) 0.0452(10) Uani 1 1 d . .
H12 H 0.7683 0.5146 0.3607 0.054 Uiso 1 1 calc R U
C13 C 0.7655(2) 0.6424(3) 0.4085(2) 0.0439(10) Uani 1 1 d . .
H13 H 0.8239 0.6536 0.4164 0.053 Uiso 1 1 calc R U
C14 C 0.7165(2) 0.7095(3) 0.43035(15) 0.0266(7) Uani 1 1 d . .
C15 C 0.6325(3) 0.6854(4) 0.4201(2) 0.0532(12) Uani 1 1 d . .
H15 H 0.5964 0.7277 0.4361 0.064 Uiso 1 1 calc R U
C16 C 0.6001(3) 0.6016(3) 0.3874(2) 0.0538(13) Uani 1 1 d . .
H16 H 0.5423 0.5871 0.3819 0.065 Uiso 1 1 calc R U
C17 C 0.7516(2) 0.8010(2) 0.46436(15) 0.0247(7) Uani 1 1 d . .
C18 C 0.8291(2) 0.8384(3) 0.46068(16) 0.0282(7) Uani 1 1 d . .
H18 H 0.8581 0.8072 0.4339 0.034 Uiso 1 1 calc R U
C19 C 0.8649(2) 0.9195(3) 0.49492(16) 0.0288(7) Uani 1 1 d . .
H19 H 0.9186 0.9419 0.4922 0.035 Uiso 1 1 calc R U
C110 C 0.8233(2) 0.9689(2) 0.53346(15) 0.0263(7) Uani 1 1 d . .
C111 C 0.7437(2) 0.9361(3) 0.53466(16) 0.0300(7) Uani 1 1 d . .
H111 H 0.7127 0.9709 0.5588 0.036 Uiso 1 1 calc R U
C112 C 0.7090(2) 0.8534(3) 0.50113(17) 0.0324(8) Uani 1 1 d . .
H112 H 0.6549 0.8318 0.5032 0.039 Uiso 1 1 calc R U
C21 C 0.4001(2) -0.0321(3) 0.34223(15) 0.0278(7) Uani 1 1 d . .
C22 C 0.4134(2) -0.1124(3) 0.38190(16) 0.0354(8) Uani 1 1 d . .
H22 H 0.3956 -0.1772 0.3670 0.043 Uiso 1 1 calc R U
C23 C 0.4523(3) -0.1002(3) 0.44296(16) 0.0352(8) Uani 1 1 d . .
H23 H 0.4607 -0.1570 0.4691 0.042 Uiso 1 1 calc R U
C24 C 0.4793(2) -0.0069(3) 0.46707(14) 0.0241(7) Uani 1 1 d . .
C25 C 0.4652(2) 0.0736(3) 0.42648(15) 0.0274(7) Uani 1 1 d . .
H25 H 0.4825 0.1387 0.4413 0.033 Uiso 1 1 calc R U
C26 C 0.4270(2) 0.0618(3) 0.36553(15) 0.0287(7) Uani 1 1 d . .
H26 H 0.4190 0.1183 0.3392 0.034 Uiso 1 1 calc R U
C27 C 0.3572(2) -0.0456(3) 0.27555(15) 0.0302(8) Uani 1 1 d . .
H27A H 0.3100 0.0019 0.2648 0.036 Uiso 1 1 calc R U
H27B H 0.3341 -0.1142 0.2695 0.036 Uiso 1 1 calc R U
C28 C 0.5849(2) -0.0779(4) 0.26343(19) 0.0469(10) Uani 1 1 d . .
H28 H 0.5885 -0.0073 0.2786 0.056 Uiso 1 1 calc R U
C29 C 0.6201(3) -0.1452(5) 0.3149(2) 0.0643(14) Uani 1 1 d . .
H29A H 0.5902 -0.1358 0.3473 0.096 Uiso 1 1 calc R U
H29B H 0.6142 -0.2148 0.3008 0.096 Uiso 1 1 calc R U
H29C H 0.6793 -0.1297 0.3308 0.096 Uiso 1 1 calc R U
C113 C 0.6137(2) 0.4521(3) 0.32087(16) 0.0313(8) Uani 1 1 d . .
H11A H 0.6610 0.4180 0.3093 0.038 Uiso 1 1 calc R U
H11B H 0.5784 0.4809 0.2830 0.038 Uiso 1 1 calc R U
C114 C 0.6821(2) 0.2616(3) 0.41636(18) 0.0344(8) Uani 1 1 d . .
H114 H 0.7068 0.2794 0.3812 0.041 Uiso 1 1 calc R U
C115 C 0.7383(3) 0.2992(4) 0.4746(2) 0.0695(17) Uani 1 1 d . .
H11C H 0.7926 0.2658 0.4811 0.104 Uiso 1 1 calc R U
H11D H 0.7459 0.3717 0.4716 0.104 Uiso 1 1 calc R U
H11E H 0.7130 0.2847 0.5090 0.104 Uiso 1 1 calc R U
C116 C 0.6660(3) 0.1515(3) 0.4156(2) 0.0454(10) Uani 1 1 d . .
H11F H 0.7188 0.1154 0.4197 0.068 Uiso 1 1 calc R U
H11G H 0.6410 0.1339 0.4496 0.068 Uiso 1 1 calc R U
H11H H 0.6277 0.1331 0.3769 0.068 Uiso 1 1 calc R U
C117 C 0.4129(3) 0.3704(4) 0.3852(3) 0.0757(19) Uani 1 1 d . .
H117 H 0.4172 0.2959 0.3829 0.091 Uiso 1 1 calc R U
C118 C 0.3328(3) 0.4062(5) 0.3440(3) 0.0768(17) Uani 1 1 d . .
H11I H 0.3299 0.3834 0.3021 0.115 Uiso 1 1 calc R U
H11J H 0.2854 0.3790 0.3581 0.115 Uiso 1 1 calc R U
H11K H 0.3310 0.4795 0.3448 0.115 Uiso 1 1 calc R U
C119 C 0.4207(5) 0.4006(13) 0.4457(3) 0.213(8) Uani 1 1 d . .
H11L H 0.3761 0.3702 0.4617 0.319 Uiso 1 1 calc R U
H11M H 0.4750 0.3792 0.4704 0.319 Uiso 1 1 calc R U
H11N H 0.4165 0.4737 0.4473 0.319 Uiso 1 1 calc R U
C120 C 0.8630(2) 1.0548(2) 0.57353(16) 0.0280(7) Uani 1 1 d . .
H12A H 0.8191 1.0913 0.5881 0.034 Uiso 1 1 calc R U
H12B H 0.8877 1.1019 0.5487 0.034 Uiso 1 1 calc R U
C121 C 0.8674(4) 0.9125(3) 0.7123(3) 0.0695(18) Uani 1 1 d . .
H121 H 0.8505 0.9804 0.7238 0.083 Uiso 1 1 calc R U
C122 C 0.7930(3) 0.8462(6) 0.6899(2) 0.079(2) Uani 1 1 d . .
H12C H 0.7608 0.8413 0.7212 0.119 Uiso 1 1 calc R U
H12D H 0.7578 0.8746 0.6525 0.119 Uiso 1 1 calc R U
H12E H 0.8118 0.7793 0.6812 0.119 Uiso 1 1 calc R U
C123 C 0.9265(5) 0.8607(7) 0.7664(3) 0.121(4) Uani 1 1 d . .
H12F H 0.8989 0.8545 0.8004 0.181 Uiso 1 1 calc R U
H12G H 0.9408 0.7940 0.7540 0.181 Uiso 1 1 calc R U
H12H H 0.9775 0.9006 0.7795 0.181 Uiso 1 1 calc R U
C124 C 1.0827(2) 0.9126(3) 0.64045(17) 0.0335(8) Uani 1 1 d . .
H124 H 1.0659 0.8769 0.6747 0.040 Uiso 1 1 calc R U
C125 C 1.0946(2) 0.8380(3) 0.5932(2) 0.0392(9) Uani 1 1 d . .
H12I H 1.1394 0.7914 0.6115 0.059 Uiso 1 1 calc R U
H12J H 1.0426 0.8007 0.5782 0.059 Uiso 1 1 calc R U
H12K H 1.1094 0.8734 0.5590 0.059 Uiso 1 1 calc R U
C126 C 1.1598(2) 0.9738(3) 0.66519(19) 0.0395(9) Uani 1 1 d . .
H12L H 1.2053 0.9296 0.6857 0.059 Uiso 1 1 calc R U
H12M H 1.1762 1.0087 0.6315 0.059 Uiso 1 1 calc R U
H12N H 1.1483 1.0229 0.6945 0.059 Uiso 1 1 calc R U
C210 C 0.6248(3) -0.0844(4) 0.2106(2) 0.0471(10) Uani 1 1 d . .
H21A H 0.5976 -0.0373 0.1788 0.071 Uiso 1 1 calc R U
H21B H 0.6842 -0.0675 0.2242 0.071 Uiso 1 1 calc R U
H21C H 0.6190 -0.1527 0.1942 0.071 Uiso 1 1 calc R U
C211 C 0.3998(2) -0.0709(3) 0.10718(15) 0.0262(7) Uani 1 1 d . .
H211 H 0.4583 -0.0451 0.1150 0.031 Uiso 1 1 calc R U
C212 C 0.3445(3) -0.0100(3) 0.05753(16) 0.0370(9) Uani 1 1 d . .
H21D H 0.3640 -0.0163 0.0198 0.055 Uiso 1 1 calc R U
H21E H 0.2870 -0.0344 0.0506 0.055 Uiso 1 1 calc R U
H21F H 0.3466 0.0605 0.0699 0.055 Uiso 1 1 calc R U
C213 C 0.3991(3) -0.1810(3) 0.09345(17) 0.0352(8) Uani 1 1 d . .
H21G H 0.4201 -0.1920 0.0567 0.053 Uiso 1 1 calc R U
H21H H 0.4349 -0.2163 0.1280 0.053 Uiso 1 1 calc R U
H21I H 0.3419 -0.2066 0.0867 0.053 Uiso 1 1 calc R U

loop_
_atom_site_aniso_label
_atom_site_aniso_U_11
_atom_site_aniso_U_22
_atom_site_aniso_U_33
_atom_site_aniso_U_23
_atom_site_aniso_U_13
_atom_site_aniso_U_12
Y1 0.02570(18) 0.02192(17) 0.02402(17) 0.00032(12) 0.00255(12) -0.00293(12)
N111 0.0290(17) 0.0256(15) 0.050(2) 0.0022(14) -0.0017(14) -0.0063(13)
N112 0.0249(14) 0.0283(15) 0.0332(16) -0.0008(13) 0.0089(12) -0.0012(12)
N113 0.0265(16) 0.0345(16) 0.0352(17) 0.0049(13) 0.0083(13) 0.0020(12)
O11 0.0430(14) 0.0287(13) 0.0222(12) -0.0003(10) -0.0013(11) -0.0068(11)
O12 0.0289(13) 0.0364(13) 0.0249(12) -0.0022(10) 0.0020(10) 0.0049(10)
O13 0.0270(13) 0.0281(13) 0.0501(16) 0.0023(11) 0.0081(11) -0.0006(10)
O14 0.0327(13) 0.0227(11) 0.0264(12) -0.0004(9) 0.0051(10) 0.0000(10)
O15 0.0426(14) 0.0201(11) 0.0343(13) -0.0013(10) 0.0178(11) -0.0004(10)
O16 0.0290(12) 0.0319(13) 0.0279(12) 0.0027(10) 0.0074(10) 0.0076(10)
O21 0.0394(14) 0.0248(12) 0.0236(12) 0.0011(9) 0.0046(10) -0.0085(10)
O22 0.0301(13) 0.0341(13) 0.0360(14) -0.0018(11) 0.0005(11) 0.0050(11)
O23 0.0264(12) 0.0304(12) 0.0186(11) -0.0038(9) 0.0033(9) -0.0009(10)
O111 0.0292(13) 0.0267(12) 0.0467(15) 0.0081(11) 0.0028(11) -0.0022(10)
O112 0.0260(15) 0.0480(19) 0.113(3) 0.0229(19) -0.0166(17) -0.0094(13)
O113 0.0305(13) 0.0245(12) 0.0453(15) 0.0043(11) 0.0002(11) -0.0047(10)
O114 0.0365(13) 0.0236(12) 0.0326(13) 0.0020(10) 0.0084(11) 0.0013(10)
O115 0.0521(17) 0.0435(15) 0.0301(14) -0.0058(12) 0.0184(12) -0.0016(13)
O116 0.0350(13) 0.0258(12) 0.0322(13) 0.0023(10) 0.0117(11) 0.0046(10)
O117 0.0273(12) 0.0312(13) 0.0288(12) 0.0000(10) 0.0063(10) 0.0004(10)
O118 0.0267(15) 0.080(2) 0.0562(19) 0.0139(17) 0.0101(13) 0.0069(14)
O119 0.0381(14) 0.0404(14) 0.0298(13) -0.0046(11) 0.0114(11) -0.0041(11)
P11 0.0269(4) 0.0245(4) 0.0273(4) -0.0012(3) 0.0001(3) -0.0020(3)
P12 0.0288(4) 0.0209(4) 0.0261(4) -0.0006(3) 0.0063(3) 0.0004(3)
P21 0.0247(4) 0.0232(4) 0.0196(4) -0.0007(3) 0.0029(3) -0.0032(3)
C11 0.0338(19) 0.0275(17) 0.0267(17) -0.0041(14) 0.0043(14) -0.0053(14)
C12 0.034(2) 0.040(2) 0.061(3) -0.024(2) 0.0114(19) -0.0017(17)
C13 0.0279(19) 0.042(2) 0.061(3) -0.022(2) 0.0087(18) -0.0047(17)
C14 0.0280(17) 0.0249(16) 0.0258(17) -0.0018(13) 0.0039(13) -0.0025(13)
C15 0.038(2) 0.052(3) 0.078(3) -0.035(2) 0.030(2) -0.013(2)
C16 0.039(2) 0.052(3) 0.077(3) -0.035(2) 0.027(2) -0.021(2)
C17 0.0272(17) 0.0224(16) 0.0235(16) -0.0009(13) 0.0040(13) -0.0013(13)
C18 0.0293(17) 0.0260(17) 0.0305(17) -0.0023(14) 0.0097(14) -0.0013(14)
C19 0.0268(17) 0.0269(17) 0.0339(18) -0.0001(14) 0.0093(14) -0.0045(14)
C110 0.0289(17) 0.0221(16) 0.0264(17) 0.0009(13) 0.0034(13) 0.0006(13)
C111 0.0275(17) 0.0322(18) 0.0301(18) -0.0076(15) 0.0063(14) 0.0001(14)
C112 0.0244(17) 0.0360(19) 0.0359(19) -0.0081(16) 0.0054(14) -0.0028(15)
C21 0.0252(17) 0.0347(18) 0.0247(17) -0.0048(14) 0.0084(13) -0.0070(14)
C22 0.047(2) 0.0315(19) 0.0261(18) -0.0041(15) 0.0055(16) -0.0125(17)
C23 0.050(2) 0.0322(19) 0.0220(17) -0.0005(14) 0.0057(16) -0.0089(17)
C24 0.0221(16) 0.0301(17) 0.0208(17) -0.0034(13) 0.0064(13) -0.0033(13)
C25 0.0282(17) 0.0278(17) 0.0251(16) -0.0050(14) 0.0041(13) -0.0034(14)
C26 0.0313(18) 0.0320(18) 0.0227(16) 0.0018(14) 0.0064(14) -0.0017(14)
C27 0.0293(18) 0.0369(19) 0.0230(17) -0.0022(14) 0.0032(14) -0.0098(15)
C28 0.030(2) 0.066(3) 0.040(2) 0.005(2) -0.0005(17) 0.0025(19)
C29 0.050(3) 0.081(4) 0.056(3) 0.016(3) -0.001(2) 0.004(3)
C113 0.0335(19) 0.0282(17) 0.0317(18) -0.0039(15) 0.0063(15) -0.0052(15)
C114 0.0278(18) 0.039(2) 0.0333(19) -0.0006(16) 0.0004(15) 0.0044(15)
C115 0.050(3) 0.077(4) 0.062(3) -0.026(3) -0.026(2) 0.022(3)
C116 0.040(2) 0.038(2) 0.060(3) 0.006(2) 0.014(2) 0.0066(18)
C117 0.051(3) 0.058(3) 0.131(5) 0.047(3) 0.047(3) 0.023(2)
C118 0.050(3) 0.099(5) 0.085(4) -0.028(4) 0.023(3) -0.010(3)
C119 0.068(5) 0.52(3) 0.057(4) -0.031(9) 0.019(4) -0.062(9)
C120 0.0286(17) 0.0222(16) 0.0324(18) -0.0031(14) 0.0057(14) 0.0000(13)
C121 0.132(5) 0.026(2) 0.078(4) -0.006(2) 0.082(4) -0.007(3)
C122 0.033(2) 0.148(6) 0.060(3) 0.046(4) 0.018(2) 0.004(3)
C123 0.127(6) 0.173(8) 0.052(3) 0.024(4) 0.001(4) -0.103(6)
C124 0.0342(19) 0.0317(18) 0.0352(19) 0.0080(15) 0.0095(15) 0.0103(15)
C125 0.036(2) 0.0297(19) 0.054(2) -0.0061(17) 0.0156(18) -0.0006(16)
C126 0.039(2) 0.033(2) 0.040(2) -0.0058(16) -0.0041(17) 0.0116(16)
C210 0.040(2) 0.055(3) 0.047(2) 0.011(2) 0.0114(19) 0.015(2)
C211 0.0308(18) 0.0268(17) 0.0226(16) -0.0012(13) 0.0097(13) -0.0006(14)
C212 0.046(2) 0.037(2) 0.0252(18) 0.0009(15) 0.0027(16) 0.0040(17)
C213 0.045(2) 0.0313(19) 0.0315(19) -0.0044(15) 0.0129(16) -0.0002(16)

loop_
_atom_type_symbol
_atom_type_description
_atom_type_scat_dispersion_real
_atom_type_scat_dispersion_imag
_atom_type_scat_source
C C 0.0033 0.0016 'International Tables Vol C Tables 4.2.6.8 and 6.1.1.4'
H H 0.0000 0.0000 'International Tables Vol C Tables 4.2.6.8 and 6.1.1.4'
N N 0.0061 0.0033 'International Tables Vol C Tables 4.2.6.8 and 6.1.1.4'
O O 0.0106 0.0060 'International Tables Vol C Tables 4.2.6.8 and 6.1.1.4'
P P 0.1023 0.0942 'International Tables Vol C Tables 4.2.6.8 and 6.1.1.4'
Y Y -2.7962 3.5667 'International Tables Vol C Tables 4.2.6.8 and 6.1.1.4'

loop_
_geom_angle_atom_site_label_1
_geom_angle_atom_site_label_2
_geom_angle_atom_site_label_3
_geom_angle
_geom_angle_site_symmetry_1
_geom_angle_site_symmetry_3
O21 Y1 O11 89.59(8) . .
O21 Y1 O14 151.13(9) . 4_575
O11 Y1 O14 82.69(9) . 4_575
O21 Y1 O111 127.25(9) . .
O11 Y1 O111 80.40(9) . .
O14 Y1 O111 78.92(8) 4_575 .
O21 Y1 O114 74.90(8) . .
O11 Y1 O114 145.99(9) . .
O14 Y1 O114 124.55(8) 4_575 .
O111 Y1 O114 85.26(9) . .
O21 Y1 O117 79.96(8) . .
O11 Y1 O117 127.35(9) . .
O14 Y1 O117 82.78(8) 4_575 .
O111 Y1 O117 144.26(9) . .
O114 Y1 O117 80.24(8) . .
O21 Y1 O119 73.99(9) . .
O11 Y1 O119 75.25(9) . .
O14 Y1 O119 77.14(9) 4_575 .
O111 Y1 O119 147.64(9) . .
O114 Y1 O119 126.46(8) . .
O117 Y1 O119 52.21(8) . .
O21 Y1 O113 75.08(8) . .
O11 Y1 O113 73.29(9) . .
O14 Y1 O113 128.00(8) 4_575 .
O111 Y1 O113 52.37(8) . .
O114 Y1 O113 73.52(9) . .
O117 Y1 O113 147.55(8) . .
O119 Y1 O113 135.47(9) . .
O21 Y1 O116 121.68(8) . .
O11 Y1 O116 148.05(9) . .
O14 Y1 O116 72.57(8) 4_575 .
O111 Y1 O116 75.32(9) . .
O114 Y1 O116 52.00(8) . .
O117 Y1 O116 69.97(8) . .
O119 Y1 O116 116.98(8) . .
O113 Y1 O116 106.36(9) . .
O21 Y1 N111 101.29(9) . .
O11 Y1 N111 73.10(10) . .
O14 Y1 N111 102.94(8) 4_575 .
O111 Y1 N111 26.34(9) . .
O114 Y1 N111 80.40(9) . .
O117 Y1 N111 159.53(9) . .
O119 Y1 N111 148.03(9) . .
O113 Y1 N111 26.21(8) . .
O116 Y1 N111 92.74(9) . .
O21 Y1 N113 74.25(9) . .
O11 Y1 N113 101.40(9) . .
O14 Y1 N113 80.06(9) 4_575 .
O111 Y1 N113 158.49(9) . .
O114 Y1 N113 103.10(9) . .
O117 Y1 N113 26.11(8) . .
O119 Y1 N113 26.15(9) . .
O113 Y1 N113 148.90(8) . .
O116 Y1 N113 94.06(9) . .
N111 Y1 N113 173.14(9) . .
O21 Y1 N112 97.66(8) . .
O11 Y1 N112 160.74(9) . .
O14 Y1 N112 98.66(8) 4_575 .
O111 Y1 N112 81.01(9) . .
O114 Y1 N112 26.02(8) . .
O117 Y1 N112 71.69(8) . .
O119 Y1 N112 123.89(8) . .
O113 Y1 N112 91.29(9) . .
O116 Y1 N112 26.11(8) . .
N111 Y1 N112 87.95(9) . .
N113 Y1 N112 97.75(9) . .
O112 N111 O113 122.2(3) . .
O112 N111 O111 122.0(3) . .
O113 N111 O111 115.8(3) . .
O112 N111 Y1 170.7(3) . .
O113 N111 Y1 59.90(17) . .
O111 N111 Y1 56.43(16) . .
O115 N112 O116 122.9(3) . .
O115 N112 O114 122.3(3) . .
O116 N112 O114 114.8(3) . .
O115 N112 Y1 174.5(2) . .
O116 N112 Y1 59.07(16) . .
O114 N112 Y1 56.10(15) . .
O118 N113 O119 122.3(3) . .
O118 N113 O117 121.5(3) . .
O119 N113 O117 116.1(3) . .
O118 N113 Y1 175.4(3) . .
O119 N113 Y1 59.39(17) . .
O117 N113 Y1 56.92(16) . .
P11 O11 Y1 149.28(15) . .
C114 O12 P11 121.5(2) . .
C117 O13 P11 123.5(3) . .
P12 O14 Y1 144.23(14) . 4_676
C121 O15 P12 125.9(2) . .
C124 O16 P12 124.4(2) . .
P21 O21 Y1 162.13(15) . .
C28 O22 P21 122.5(3) . .
C211 O23 P21 122.1(2) . .
N111 O111 Y1 97.23(19) . .
N111 O113 Y1 93.89(19) . .
N112 O114 Y1 97.88(18) . .
N112 O116 Y1 94.82(18) . .
N113 O117 Y1 96.97(19) . .
N113 O119 Y1 94.45(19) . .
O11 P11 O13 114.60(15) . .
O11 P11 O12 112.56(14) . .
O13 P11 O12 103.58(14) . .
O11 P11 C113 110.72(16) . .
O13 P11 C113 104.19(16) . .
O12 P11 C113 110.69(16) . .
O14 P12 O16 116.04(14) . .
O14 P12 O15 112.10(14) . .
O16 P12 O15 103.18(13) . .
O14 P12 C120 112.25(15) . .
O16 P12 C120 103.63(15) . .
O15 P12 C120 108.87(15) . .
O21 P21 O23 115.63(13) . .
O21 P21 O22 112.87(15) . .
O23 P21 O22 106.29(13) . .
O21 P21 C27 112.41(16) . .
O23 P21 C27 101.23(14) . .
O22 P21 C27 107.45(16) . .
C12 C11 C16 116.8(3) . .
C12 C11 C113 120.4(3) . .
C16 C11 C113 122.8(3) . .
C11 C12 C13 121.8(4) . .
C11 C12 H12 119.1 . .
C13 C12 H12 119.1 . .
C14 C13 C12 121.9(4) . .
C14 C13 H13 119.0 . .
C12 C13 H13 119.0 . .
C13 C14 C15 115.9(3) . .
C13 C14 C17 122.1(3) . .
C15 C14 C17 122.0(3) . .
C16 C15 C14 121.7(4) . .
C16 C15 H15 119.2 . .
C14 C15 H15 119.2 . .
C11 C16 C15 121.7(4) . .
C11 C16 H16 119.2 . .
C15 C16 H16 119.2 . .
C18 C17 C112 116.9(3) . .
C18 C17 C14 121.1(3) . .
C112 C17 C14 122.0(3) . .
C19 C18 C17 121.8(3) . .
C19 C18 H18 119.1 . .
C17 C18 H18 119.1 . .
C18 C19 C110 120.8(3) . .
C18 C19 H19 119.6 . .
C110 C19 H19 119.6 . .
C111 C110 C19 117.9(3) . .
C111 C110 C120 120.5(3) . .
C19 C110 C120 121.6(3) . .
C112 C111 C110 120.8(3) . .
C112 C111 H111 119.6 . .
C110 C111 H111 119.6 . .
C111 C112 C17 121.6(3) . .
C111 C112 H112 119.2 . .
C17 C112 H112 119.2 . .
C22 C21 C26 117.9(3) . .
C22 C21 C27 121.1(3) . .
C26 C21 C27 121.0(3) . .
C21 C22 C23 121.2(3) . .
C21 C22 H22 119.4 . .
C23 C22 H22 119.4 . .
C22 C23 C24 121.7(3) . .
C22 C23 H23 119.2 . .
C24 C23 H23 119.2 . .
C23 C24 C25 116.5(3) . .
C23 C24 C24 121.9(4) . 3_656
C25 C24 C24 121.6(4) . 3_656
C26 C25 C24 122.0(3) . .
C26 C25 H25 119.0 . .
C24 C25 H25 119.0 . .
C25 C26 C21 120.7(3) . .
C25 C26 H26 119.7 . .
C21 C26 H26 119.7 . .
C21 C27 P21 113.5(2) . .
C21 C27 H27A 108.9 . .
P21 C27 H27A 108.9 . .
C21 C27 H27B 108.9 . .
P21 C27 H27B 108.9 . .
H27A C27 H27B 107.7 . .
C29 C28 C210 115.2(4) . .
C29 C28 O22 106.9(4) . .
C210 C28 O22 107.6(3) . .
C29 C28 H28 109.0 . .
C210 C28 H28 109.0 . .
O22 C28 H28 109.0 . .
C28 C29 H29A 109.5 . .
C28 C29 H29B 109.5 . .
H29A C29 H29B 109.5 . .
C28 C29 H29C 109.5 . .
H29A C29 H29C 109.5 . .
H29B C29 H29C 109.5 . .
C11 C113 P11 119.3(3) . .
C11 C113 H11A 107.5 . .
P11 C113 H11A 107.5 . .
C11 C113 H11B 107.5 . .
P11 C113 H11B 107.5 . .
H11A C113 H11B 107.0 . .
O12 C114 C116 109.1(3) . .
O12 C114 C115 105.9(3) . .
C116 C114 C115 114.2(4) . .
O12 C114 H114 109.2 . .
C116 C114 H114 109.2 . .
C115 C114 H114 109.2 . .
C114 C115 H11C 109.5 . .
C114 C115 H11D 109.5 . .
H11C C115 H11D 109.5 . .
C114 C115 H11E 109.5 . .
H11C C115 H11E 109.5 . .
H11D C115 H11E 109.5 . .
C114 C116 H11F 109.5 . .
C114 C116 H11G 109.5 . .
H11F C116 H11G 109.5 . .
C114 C116 H11H 109.5 . .
H11F C116 H11H 109.5 . .
H11G C116 H11H 109.5 . .
C119 C117 O13 107.1(6) . .
C119 C117 C118 112.2(6) . .
O13 C117 C118 106.7(4) . .
C119 C117 H117 110.3 . .
O13 C117 H117 110.3 . .
C118 C117 H117 110.3 . .
C117 C118 H11I 109.5 . .
C117 C118 H11J 109.5 . .
H11I C118 H11J 109.5 . .
C117 C118 H11K 109.5 . .
H11I C118 H11K 109.5 . .
H11J C118 H11K 109.5 . .
C117 C119 H11L 109.5 . .
C117 C119 H11M 109.5 . .
H11L C119 H11M 109.5 . .
C117 C119 H11N 109.5 . .
H11L C119 H11N 109.5 . .
H11M C119 H11N 109.5 . .
C110 C120 P12 113.6(2) . .
C110 C120 H12A 108.8 . .
P12 C120 H12A 108.8 . .
C110 C120 H12B 108.8 . .
P12 C120 H12B 108.8 . .
H12A C120 H12B 107.7 . .
O15 C121 C122 108.1(4) . .
O15 C121 C123 105.2(5) . .
C122 C121 C123 108.5(4) . .
O15 C121 H121 111.6 . .
C122 C121 H121 111.6 . .
C123 C121 H121 111.6 . .
C121 C122 H12C 109.5 . .
C121 C122 H12D 109.5 . .
H12C C122 H12D 109.5 . .
C121 C122 H12E 109.5 . .
H12C C122 H12E 109.5 . .
H12D C122 H12E 109.5 . .
C121 C123 H12F 109.5 . .
C121 C123 H12G 109.5 . .
H12F C123 H12G 109.5 . .
C121 C123 H12H 109.5 . .
H12F C123 H12H 109.5 . .
H12G C123 H12H 109.5 . .
O16 C124 C125 106.3(3) . .
O16 C124 C126 109.1(3) . .
C125 C124 C126 112.5(3) . .
O16 C124 H124 109.6 . .
C125 C124 H124 109.6 . .
C126 C124 H124 109.6 . .
C124 C125 H12I 109.5 . .
C124 C125 H12J 109.5 . .
H12I C125 H12J 109.5 . .
C124 C125 H12K 109.5 . .
H12I C125 H12K 109.5 . .
H12J C125 H12K 109.5 . .
C124 C126 H12L 109.5 . .
C124 C126 H12M 109.5 . .
H12L C126 H12M 109.5 . .
C124 C126 H12N 109.5 . .
H12L C126 H12N 109.5 . .
H12M C126 H12N 109.5 . .
C28 C210 H21A 109.5 . .
C28 C210 H21B 109.5 . .
H21A C210 H21B 109.5 . .
C28 C210 H21C 109.5 . .
H21A C210 H21C 109.5 . .
H21B C210 H21C 109.5 . .
O23 C211 C213 107.2(3) . .
O23 C211 C212 107.1(3) . .
C213 C211 C212 113.8(3) . .
O23 C211 H211 109.5 . .
C213 C211 H211 109.5 . .
C212 C211 H211 109.5 . .
C211 C212 H21D 109.5 . .
C211 C212 H21E 109.5 . .
H21D C212 H21E 109.5 . .
C211 C212 H21F 109.5 . .
H21D C212 H21F 109.5 . .
H21E C212 H21F 109.5 . .
C211 C213 H21G 109.5 . .
C211 C213 H21H 109.5 . .
H21G C213 H21H 109.5 . .
C211 C213 H21I 109.5 . .
H21G C213 H21I 109.5 . .
H21H C213 H21I 109.5 . .

loop_
_geom_bond_atom_site_label_1
_geom_bond_atom_site_label_2
_geom_bond_distance
_geom_bond_site_symmetry_2
Y1 O21 2.288(2) .
Y1 O11 2.297(2) .
Y1 O14 2.323(2) 4_575
Y1 O111 2.395(2) .
Y1 O114 2.412(2) .
Y1 O117 2.414(2) .
Y1 O119 2.469(3) .
Y1 O113 2.473(2) .
Y1 O116 2.478(2) .
Y1 N111 2.852(3) .
Y1 N113 2.860(3) .
Y1 N112 2.878(3) .
N111 O112 1.206(4) .
N111 O113 1.262(4) .
N111 O111 1.275(4) .
N112 O115 1.206(4) .
N112 O116 1.271(4) .
N112 O114 1.274(4) .
N113 O118 1.213(4) .
N113 O119 1.265(4) .
N113 O117 1.268(4) .
O11 P11 1.482(2) .
O12 C114 1.481(4) .
O12 P11 1.559(2) .
O13 C117 1.457(5) .
O13 P11 1.552(3) .
O14 P12 1.488(2) .
O14 Y1 2.323(2) 4_676
O15 C121 1.447(5) .
O15 P12 1.566(2) .
O16 C124 1.481(4) .
O16 P12 1.554(2) .
O21 P21 1.480(2) .
O22 C28 1.493(5) .
O22 P21 1.553(3) .
O23 C211 1.487(4) .
O23 P21 1.551(2) .
P11 C113 1.784(4) .
P12 C120 1.791(3) .
P21 C27 1.783(4) .
C11 C12 1.359(5) .
C11 C16 1.374(6) .
C11 C113 1.515(5) .
C12 C13 1.384(5) .
C12 H12 0.9500 .
C13 C14 1.372(5) .
C13 H13 0.9500 .
C14 C15 1.388(5) .
C14 C17 1.486(5) .
C15 C16 1.377(6) .
C15 H15 0.9500 .
C16 H16 0.9500 .
C17 C18 1.391(5) .
C17 C112 1.393(5) .
C18 C19 1.380(5) .
C18 H18 0.9500 .
C19 C110 1.392(5) .
C19 H19 0.9500 .
C110 C111 1.389(5) .
C110 C120 1.511(5) .
C111 C112 1.384(5) .
C111 H111 0.9500 .
C112 H112 0.9500 .
C21 C22 1.380(5) .
C21 C26 1.391(5) .
C21 C27 1.513(4) .
C22 C23 1.383(5) .
C22 H22 0.9500 .
C23 C24 1.390(5) .
C23 H23 0.9500 .
C24 C25 1.395(5) .
C24 C24 1.491(6) 3_656
C25 C26 1.379(5) .
C25 H25 0.9500 .
C26 H26 0.9500 .
C27 H27A 0.9900 .
C27 H27B 0.9900 .
C28 C29 1.473(6) .
C28 C210 1.489(6) .
C28 H28 1.0000 .
C29 H29A 0.9800 .
C29 H29B 0.9800 .
C29 H29C 0.9800 .
C113 H11A 0.9900 .
C113 H11B 0.9900 .
C114 C116 1.494(6) .
C114 C115 1.504(6) .
C114 H114 1.0000 .
C115 H11C 0.9800 .
C115 H11D 0.9800 .
C115 H11E 0.9800 .
C116 H11F 0.9800 .
C116 H11G 0.9800 .
C116 H11H 0.9800 .
C117 C119 1.396(10) .
C117 C118 1.503(8) .
C117 H117 1.0000 .
C118 H11I 0.9800 .
C118 H11J 0.9800 .
C118 H11K 0.9800 .
C119 H11L 0.9800 .
C119 H11M 0.9800 .
C119 H11N 0.9800 .
C120 H12A 0.9900 .
C120 H12B 0.9900 .
C121 C122 1.501(8) .
C121 C123 1.535(10) .
C121 H121 1.0000 .
C122 H12C 0.9800 .
C122 H12D 0.9800 .
C122 H12E 0.9800 .
C123 H12F 0.9800 .
C123 H12G 0.9800 .
C123 H12H 0.9800 .
C124 C125 1.504(5) .
C124 C126 1.505(6) .
C124 H124 1.0000 .
C125 H12I 0.9800 .
C125 H12J 0.9800 .
C125 H12K 0.9800 .
C126 H12L 0.9800 .
C126 H12M 0.9800 .
C126 H12N 0.9800 .
C210 H21A 0.9800 .
C210 H21B 0.9800 .
C210 H21C 0.9800 .
C211 C213 1.502(5) .
C211 C212 1.505(5) .
C211 H211 1.0000 .
C212 H21D 0.9800 .
C212 H21E 0.9800 .
C212 H21F 0.9800 .
C213 H21G 0.9800 .
C213 H21H 0.9800 .
C213 H21I 0.9800 .
